data_1570497
loop_
_publ_author_name
'Haketa, Yohei'
'Komatsu, Kaifu'
'Sei, Hiroi'
'Imoba, Hiroki'
'Ota, Wataru'
'Sato, Tohru'
'Murakami, Yu'
'Tanaka, Hiroki'
'Yasuda, Nobuhiro'
'Tohnai, Norimitsu'
'Maeda, Hiromitsu'

_publ_section_title
;
 Enhanced solid-state phosphorescence of organoplatinum &#x3c0;-systems by
 ion-pairing assembly.
;
_journal_issue 3
_journal_name_full 'Chemical science'
_journal_page_first 964
_journal_page_last 973
_journal_paper_doi 10.1039/d3sc04564a
_journal_volume 15
_journal_year 2024
_chemical_formula_moiety 'C23 H19 N3 O3 Pt, C H2 Cl2 '
_chemical_formula_sum 'C24 H21 Cl2 N3 O3 Pt'
_chemical_formula_weight 665.43
_space_group_crystal_system monoclinic
_space_group_IT_number 14
_space_group_name_Hall '-P 2yn'
_space_group_name_H-M_alt 'P 1 21/n 1'
_atom_sites_solution_hydrogens geom
_audit_creation_method SHELXL-2014/7
_audit_update_record
;
2022-03-15 deposited with the CCDC.	2023-12-04 downloaded from the CCDC.
;
_cell_angle_alpha 90
_cell_angle_beta 108.074(2)
_cell_angle_gamma 90
_cell_formula_units_Z 8
_cell_length_a 21.7245(4)
_cell_length_b 8.15100(10)
_cell_length_c 27.6097(5)
_cell_measurement_reflns_used 47607
_cell_measurement_temperature 93(2)
_cell_measurement_theta_max 74.2800
_cell_measurement_theta_min 2.3170
_cell_volume 4647.79(14)
_computing_structure_refinement 'SHELXL-2014/7 (Sheldrick, 2014)'
_diffrn_ambient_temperature 93(2)
_diffrn_detector_area_resol_mean 5.8140
_diffrn_measured_fraction_theta_full 0.997
_diffrn_measured_fraction_theta_max 0.997
_diffrn_measurement_device_type 'Rigaku XtaLAB P200'
_diffrn_measurement_method \w-scan
_diffrn_radiation_type CuK\a
_diffrn_radiation_wavelength 1.54184
_diffrn_reflns_av_R_equivalents 0.0898
_diffrn_reflns_av_unetI/netI 0.0328
_diffrn_reflns_Laue_measured_fraction_full 0.997
_diffrn_reflns_Laue_measured_fraction_max 0.997
_diffrn_reflns_limit_h_max 21
_diffrn_reflns_limit_h_min -25
_diffrn_reflns_limit_k_max 9
_diffrn_reflns_limit_k_min -9
_diffrn_reflns_limit_l_max 32
_diffrn_reflns_limit_l_min -32
_diffrn_reflns_number 56421
_diffrn_reflns_point_group_measured_fraction_full 0.997
_diffrn_reflns_point_group_measured_fraction_max 0.997
_diffrn_reflns_theta_full 66.994
_diffrn_reflns_theta_max 66.994
_diffrn_reflns_theta_min 2.275
_diffrn_source 'Rotating anode'
_exptl_absorpt_coefficient_mu 13.681
_exptl_absorpt_correction_T_max 1.00000
_exptl_absorpt_correction_T_min 0.30227
_exptl_absorpt_correction_type multi-scan
_exptl_absorpt_process_details
;
CrysAlisPro 1.171.40.67a (Rigaku Oxford Diffraction, 2019)
Empirical absorption correction using spherical harmonics,
 implemented in SCALE3 ABSPACK scaling algorithm.
;
_exptl_crystal_colour Yellow
_exptl_crystal_density_diffrn 1.902
_exptl_crystal_description Prism
_exptl_crystal_F_000 2576
_exptl_crystal_size_max 0.200
_exptl_crystal_size_mid 0.140
_exptl_crystal_size_min 0.010
_refine_diff_density_max 1.631
_refine_diff_density_min -3.522
_refine_diff_density_rms 0.201
_refine_ls_extinction_method none
_refine_ls_goodness_of_fit_ref 1.047
_refine_ls_hydrogen_treatment constr
_refine_ls_matrix_type full
_refine_ls_number_parameters 597
_refine_ls_number_reflns 8254
_refine_ls_number_restraints 0
_refine_ls_restrained_S_all 1.047
_refine_ls_R_factor_all 0.0666
_refine_ls_R_factor_gt 0.0658
_refine_ls_shift/su_max 0.002
_refine_ls_shift/su_mean 0.000
_refine_ls_structure_factor_coef Fsqd
_refine_ls_weighting_details 'w=1/[\s^2^(Fo^2^)+(0.0829P)^2^+53.2769P] where P=(Fo^2^+2Fc^2^)/3'
_refine_ls_weighting_scheme calc
_refine_ls_wR_factor_gt 0.1669
_refine_ls_wR_factor_ref 0.1677
_reflns_Friedel_coverage 0.000
_reflns_number_gt 8028
_reflns_number_total 8254
_reflns_threshold_expression 'I > 2\s(I)'
_cod_data_source_file d3sc04564a2.cif
_cod_data_source_block 200916maeda3_rev
_cod_depositor_comments 'Adding full bibliography for 1570497--1570509.cif.'
_cod_original_sg_symbol_H-M 'P 21/n'
_cod_database_code 1570497
_shelx_shelxl_version_number 2014/7
_shelx_space_group_comment
;
The symmetry employed for this shelxl refinement is uniquely defined
by the following loop, which should always be used as a source of
symmetry information in preference to the above space-group names.
They are only intended as comments.
;
_shelx_estimated_absorpt_t_min 0.171
_shelx_estimated_absorpt_t_max 0.875

loop_
_space_group_symop_operation_xyz
'x, y, z'
'-x+1/2, y+1/2, -z+1/2'
'-x, -y, -z'
'x-1/2, -y-1/2, z-1/2'

loop_
_atom_site_label
_atom_site_type_symbol
_atom_site_fract_x
_atom_site_fract_y
_atom_site_fract_z
_atom_site_U_iso_or_equiv
_atom_site_adp_type
_atom_site_occupancy
_atom_site_site_symmetry_order
_atom_site_calc_flag
_atom_site_refinement_flags_posn
_atom_site_refinement_flags_adp
_atom_site_refinement_flags_occupancy
_atom_site_disorder_assembly
_atom_site_disorder_group
Cl1 Cl 0.6764(3) -0.2712(7) 0.72006(17) 0.1147(16) Uani 1 1 d . . . . .
Cl2 Cl 0.6407(3) 0.0235(6) 0.6577(2) 0.1163(15) Uani 1 1 d . . . . .
Cl3 Cl 0.5284(2) -0.0577(9) 0.7527(2) 0.136(2) Uani 1 1 d . . . . .
Cl4 Cl 0.3911(3) -0.0470(7) 0.7407(3) 0.159(3) Uani 1 1 d . . . . .
O1 O 0.0804(3) 0.2229(8) 0.4236(2) 0.0422(14) Uani 1 1 d . . . . .
O2 O -0.0409(3) 0.0986(9) 0.4350(2) 0.0471(15) Uani 1 1 d . . . . .
N1 N -0.0030(4) 0.2836(10) 0.5319(3) 0.0409(17) Uani 1 1 d . . . . .
O3 O 0.4223(3) 0.7888(9) 0.5092(3) 0.0524(17) Uani 1 1 d . . . . .
O4 O 0.4848(3) 0.5837(10) 0.5998(3) 0.0559(18) Uani 1 1 d . . . . .
O5 O 0.7860(3) 0.3751(10) 0.6057(3) 0.0579(19) Uani 1 1 d . . . . .
O6 O 0.2382(4) 0.6904(11) 0.6229(3) 0.0599(19) Uani 1 1 d . . . . .
N2 N -0.1475(4) -0.0803(11) 0.3950(3) 0.050(2) Uani 1 1 d . . . . .
H1 H -0.1395 -0.0565 0.4275 0.060 Uiso 1 1 calc R U . . .
N3 N 0.1435(4) 0.2854(11) 0.3559(3) 0.050(2) Uani 1 1 d . . . . .
H2 H 0.1534 0.3535 0.3819 0.060 Uiso 1 1 calc R U . . .
N4 N 0.5487(5) 0.7395(10) 0.4866(4) 0.052(2) Uani 1 1 d . . . . .
C1 C 0.5962(5) 0.5549(12) 0.5661(4) 0.047(2) Uani 1 1 d . . . . .
C2 C 0.1047(4) 0.3835(12) 0.5210(3) 0.042(2) Uani 1 1 d . . . . .
C3 C 0.1627(4) 0.4323(13) 0.5140(3) 0.044(2) Uani 1 1 d . . . . .
H3 H 0.1728 0.3945 0.4848 0.053 Uiso 1 1 calc R U . . .
C4 C 0.2060(5) 0.5332(13) 0.5478(4) 0.047(2) Uani 1 1 d . . . . .
H4 H 0.2454 0.5630 0.5421 0.056 Uiso 1 1 calc R U . . .
C5 C 0.0912(4) 0.4456(13) 0.5641(3) 0.043(2) Uani 1 1 d . . . . .
C6 C 0.0309(4) 0.3890(12) 0.5700(3) 0.041(2) Uani 1 1 d . . . . .
C7 C 0.3799(5) 0.7117(13) 0.5772(4) 0.050(2) Uani 1 1 d . . . . .
H5 H 0.3439 0.7292 0.5892 0.060 Uiso 1 1 calc R U . . .
C8 C 0.0543(4) 0.1551(13) 0.3792(3) 0.044(2) Uani 1 1 d . . . . .
C9 C -0.0616(5) 0.2267(13) 0.5322(4) 0.048(2) Uani 1 1 d . . . . .
H6 H -0.0850 0.1561 0.5054 0.058 Uiso 1 1 calc R U . . .
N5 N 0.3154(5) 0.9611(12) 0.4594(4) 0.062(2) Uani 1 1 d . . . . .
H7 H 0.3449 0.9581 0.4437 0.075 Uiso 1 1 calc R U . . .
C10 C 0.3651(4) 0.5100(15) 0.6617(4) 0.051(2) Uani 1 1 d . . . . .
H8 H 0.3251 0.5613 0.6443 0.061 Uiso 1 1 calc R U . . .
C11 C 0.6086(5) 0.6881(12) 0.4920(4) 0.050(2) Uani 1 1 d . . . . .
C12 C 0.3786(5) 0.7911(13) 0.5315(4) 0.049(2) Uani 1 1 d . . . . .
C13 C 0.0949(4) 0.1708(14) 0.3459(4) 0.047(2) Uani 1 1 d . . . . .
C14 C 0.1344(4) 0.5484(13) 0.5989(3) 0.046(2) Uani 1 1 d . . . . .
H9 H 0.1243 0.5881 0.6279 0.055 Uiso 1 1 calc R U . . .
C15 C 0.0051(5) 0.4337(14) 0.6084(4) 0.047(2) Uani 1 1 d . . . . .
H10 H 0.0279 0.5068 0.6347 0.056 Uiso 1 1 calc R U . . .
C16 C 0.4287(5) 0.6108(14) 0.6062(4) 0.049(2) Uani 1 1 d . . . . .
C17 C -0.0041(4) 0.0755(13) 0.3621(3) 0.045(2) Uani 1 1 d . . . . .
H11 H -0.0163 0.0356 0.3281 0.054 Uiso 1 1 calc R U . . .
C18 C 0.6383(5) 0.5896(12) 0.5368(4) 0.048(2) Uani 1 1 d . . . . .
C19 C -0.0550(5) 0.3690(13) 0.6077(4) 0.051(2) Uani 1 1 d . . . . .
H12 H -0.0728 0.3963 0.6340 0.062 Uiso 1 1 calc R U . . .
C20 C 0.6372(6) 0.7276(14) 0.4545(4) 0.054(3) Uani 1 1 d . . . . .
H13 H 0.6795 0.6896 0.4571 0.064 Uiso 1 1 calc R U . . .
C21 C -0.1080(4) -0.0432(12) 0.3666(4) 0.046(2) Uani 1 1 d . . . . .
N6 N 0.4677(5) 0.4337(14) 0.6842(4) 0.065(3) Uani 1 1 d . . . . .
H14 H 0.5084 0.4232 0.6850 0.079 Uiso 1 1 calc R U . . .
C22 C -0.0484(4) 0.0463(12) 0.3896(3) 0.043(2) Uani 1 1 d . . . . .
C23 C 0.1918(4) 0.5922(14) 0.5909(4) 0.048(2) Uani 1 1 d . . . . .
C24 C 0.4208(5) 0.5245(14) 0.6494(4) 0.050(2) Uani 1 1 d . . . . .
C25 C 0.7227(4) 0.4307(14) 0.5945(4) 0.048(2) Uani 1 1 d . . . . .
C26 C -0.0881(5) 0.2663(14) 0.5690(4) 0.049(2) Uani 1 1 d . . . . .
H15 H -0.1291 0.2236 0.5680 0.059 Uiso 1 1 calc R U . . .
C27 C 0.0948(5) 0.0912(14) 0.3020(4) 0.051(2) Uani 1 1 d . . . . .
H16 H 0.0657 0.0068 0.2854 0.061 Uiso 1 1 calc R U . . .
C28 C -0.1382(5) -0.1038(14) 0.3178(4) 0.051(2) Uani 1 1 d . . . . .
H17 H -0.1221 -0.0971 0.2896 0.061 Uiso 1 1 calc R U . . .
C29 C 0.6829(5) 0.3958(14) 0.6232(4) 0.052(2) Uani 1 1 d . . . . .
H18 H 0.6981 0.3278 0.6524 0.062 Uiso 1 1 calc R U . . .
C30 C 0.5150(6) 0.8330(13) 0.4466(4) 0.053(2) Uani 1 1 d . . . . .
H19 H 0.4727 0.8687 0.4447 0.063 Uiso 1 1 calc R U . . .
C31 C 0.6204(5) 0.4592(14) 0.6097(4) 0.051(2) Uani 1 1 d . . . . .
H20 H 0.5938 0.4369 0.6306 0.061 Uiso 1 1 calc R U . . .
C32 C 0.7001(5) 0.5243(14) 0.5509(4) 0.052(2) Uani 1 1 d . . . . .
H21 H 0.7272 0.5441 0.5304 0.062 Uiso 1 1 calc R U . . .
C33 C 0.1742(5) 0.2786(15) 0.3199(4) 0.054(3) Uani 1 1 d . . . . .
H22 H 0.2093 0.3458 0.3185 0.065 Uiso 1 1 calc R U . . .
C34 C 0.3202(5) 0.8842(13) 0.5040(4) 0.053(2) Uani 1 1 d . . . . .
C35 C 0.6020(7) 0.8255(17) 0.4123(5) 0.070(3) Uani 1 1 d . . . . .
H23 H 0.6210 0.8548 0.3868 0.084 Uiso 1 1 calc R U . . .
C36 C -0.1969(5) -0.1767(15) 0.3179(4) 0.055(3) Uani 1 1 d . . . . .
H24 H -0.2278 -0.2280 0.2899 0.066 Uiso 1 1 calc R U . . .
C37 C 0.4394(6) 0.3616(17) 0.7177(4) 0.064(3) Uani 1 1 d . . . . .
H25 H 0.4600 0.2919 0.7456 0.076 Uiso 1 1 calc R U . . .
C38 C -0.2008(5) -0.1596(15) 0.3657(4) 0.057(3) Uani 1 1 d . . . . .
H26 H -0.2355 -0.1973 0.3768 0.068 Uiso 1 1 calc R U . . .
C39 C 0.5403(6) 0.8777(16) 0.4085(4) 0.061(3) Uani 1 1 d . . . . .
H27 H 0.5160 0.9425 0.3805 0.074 Uiso 1 1 calc R U . . .
C40 C 0.2637(5) 0.9244(14) 0.5164(5) 0.057(3) Uani 1 1 d . . . . .
H28 H 0.2531 0.8900 0.5457 0.068 Uiso 1 1 calc R U . . .
C41 C 0.2307(5) 0.7333(16) 0.6709(4) 0.058(3) Uani 1 1 d . . . . .
H29 H 0.1925 0.8036 0.6654 0.087 Uiso 1 1 calc R U . . .
H30 H 0.2693 0.7924 0.6914 0.087 Uiso 1 1 calc R U . . .
H31 H 0.2252 0.6334 0.6889 0.087 Uiso 1 1 calc R U . . .
C42 C 0.1453(6) 0.1567(17) 0.2860(4) 0.063(3) Uani 1 1 d . . . . .
H32 H 0.1571 0.1231 0.2572 0.076 Uiso 1 1 calc R U . . .
C43 C 0.2259(5) 1.0260(15) 0.4767(5) 0.067(3) Uani 1 1 d . . . . .
H33 H 0.1851 1.0734 0.4744 0.080 Uiso 1 1 calc R U . . .
C44 C 0.8084(6) 0.2660(17) 0.6487(5) 0.067(3) Uani 1 1 d . . . . .
H34 H 0.8094 0.3247 0.6800 0.101 Uiso 1 1 calc R U . . .
H35 H 0.8521 0.2273 0.6515 0.101 Uiso 1 1 calc R U . . .
H36 H 0.7791 0.1720 0.6441 0.101 Uiso 1 1 calc R U . . .
C45 C 0.2587(6) 1.0427(16) 0.4427(5) 0.070(3) Uani 1 1 d . . . . .
H37 H 0.2441 1.1028 0.4117 0.084 Uiso 1 1 calc R U . . .
C46 C 0.3759(6) 0.4111(19) 0.7024(5) 0.074(4) Uani 1 1 d . . . . .
H38 H 0.3445 0.3803 0.7182 0.089 Uiso 1 1 calc R U . . .
C47 C 0.4609(10) -0.169(3) 0.7528(7) 0.114(6) Uani 1 1 d . . . . .
H39 H 0.4692 -0.2227 0.7864 0.137 Uiso 1 1 calc R U . . .
H40 H 0.4532 -0.2560 0.7266 0.137 Uiso 1 1 calc R U . . .
C48 C 0.6236(15) -0.181(3) 0.6658(9) 0.176(13) Uani 1 1 d . . . . .
H41 H 0.6251 -0.2434 0.6355 0.212 Uiso 1 1 calc R U . . .
H42 H 0.5789 -0.1885 0.6677 0.212 Uiso 1 1 calc R U . . .
Pt1 Pt 0.03631(2) 0.24215(5) 0.47721(2) 0.03819(14) Uani 1 1 d . . . . .
Pt2 Pt 0.51090(2) 0.66622(6) 0.54079(2) 0.04884(16) Uani 1 1 d . . . . .

loop_
_atom_site_aniso_label
_atom_site_aniso_U_11
_atom_site_aniso_U_22
_atom_site_aniso_U_33
_atom_site_aniso_U_23
_atom_site_aniso_U_13
_atom_site_aniso_U_12
Cl1 0.152(4) 0.125(4) 0.077(2) 0.013(2) 0.049(3) 0.024(3)
Cl2 0.137(4) 0.082(3) 0.127(4) 0.002(3) 0.037(3) -0.013(3)
Cl3 0.094(3) 0.181(6) 0.125(4) 0.039(4) 0.022(3) -0.002(3)
Cl4 0.096(3) 0.104(4) 0.248(7) 0.056(4) 0.011(4) -0.024(3)
O1 0.039(3) 0.046(4) 0.041(3) 0.004(3) 0.012(3) 0.006(3)
O2 0.041(3) 0.056(4) 0.042(3) 0.004(3) 0.010(3) 0.002(3)
N1 0.037(4) 0.038(4) 0.050(4) 0.006(3) 0.017(3) 0.008(3)
O3 0.045(4) 0.051(4) 0.061(4) 0.005(3) 0.017(3) -0.004(3)
O4 0.041(4) 0.075(5) 0.055(4) 0.014(4) 0.020(3) 0.016(3)
O5 0.043(4) 0.072(5) 0.064(4) 0.011(4) 0.025(3) 0.009(4)
O6 0.047(4) 0.076(5) 0.056(4) -0.018(4) 0.016(3) -0.010(4)
N2 0.043(4) 0.061(5) 0.046(4) 0.008(4) 0.013(3) 0.000(4)
N3 0.045(5) 0.058(5) 0.049(5) 0.001(4) 0.018(4) 0.010(4)
N4 0.055(5) 0.043(5) 0.058(5) -0.007(4) 0.018(4) -0.001(4)
C1 0.045(5) 0.035(5) 0.063(6) -0.003(4) 0.021(4) -0.005(4)
C2 0.041(5) 0.048(5) 0.038(4) 0.007(4) 0.015(4) 0.013(4)
C3 0.036(4) 0.058(6) 0.040(5) 0.003(4) 0.015(4) 0.006(4)
C4 0.040(5) 0.055(6) 0.047(5) -0.001(4) 0.016(4) 0.010(4)
C5 0.037(4) 0.051(5) 0.044(5) 0.005(4) 0.015(4) 0.005(4)
C6 0.037(4) 0.044(5) 0.041(5) 0.009(4) 0.011(4) 0.011(4)
C7 0.031(5) 0.052(6) 0.061(6) -0.008(5) 0.005(4) 0.004(4)
C8 0.038(5) 0.054(6) 0.038(5) 0.004(4) 0.012(4) 0.013(4)
C9 0.040(5) 0.049(6) 0.054(6) 0.006(4) 0.011(4) 0.007(4)
N5 0.055(5) 0.056(6) 0.066(6) 0.007(5) 0.006(4) 0.014(4)
C10 0.034(5) 0.071(7) 0.046(5) -0.008(5) 0.012(4) 0.004(5)
C11 0.050(6) 0.033(5) 0.065(6) -0.007(4) 0.017(5) 0.000(4)
C12 0.043(5) 0.048(6) 0.054(6) -0.008(5) 0.011(4) 0.005(4)
C13 0.032(4) 0.065(7) 0.043(5) 0.008(4) 0.009(4) 0.007(4)
C14 0.038(5) 0.059(6) 0.041(5) 0.004(4) 0.012(4) 0.008(4)
C15 0.043(5) 0.058(6) 0.040(5) 0.004(4) 0.014(4) 0.009(4)
C16 0.038(5) 0.056(6) 0.053(5) 0.000(5) 0.016(4) 0.004(4)
C17 0.040(5) 0.053(6) 0.038(4) 0.002(4) 0.006(4) 0.005(4)
C18 0.044(5) 0.042(5) 0.055(5) -0.011(4) 0.009(4) -0.014(4)
C19 0.053(6) 0.053(6) 0.055(6) 0.015(5) 0.027(5) 0.010(5)
C20 0.060(6) 0.052(6) 0.054(6) -0.001(5) 0.024(5) -0.001(5)
C21 0.041(5) 0.046(5) 0.049(5) 0.008(4) 0.011(4) 0.010(4)
N6 0.047(5) 0.077(7) 0.070(6) 0.004(5) 0.015(4) 0.005(5)
C22 0.038(5) 0.042(5) 0.047(5) 0.008(4) 0.009(4) 0.011(4)
C23 0.030(4) 0.059(6) 0.050(5) 0.003(5) 0.006(4) 0.007(4)
C24 0.037(5) 0.061(6) 0.050(5) -0.004(5) 0.009(4) 0.005(4)
C25 0.034(5) 0.056(6) 0.056(6) 0.002(5) 0.015(4) 0.003(4)
C26 0.041(5) 0.062(7) 0.050(6) 0.011(5) 0.024(4) 0.009(4)
C27 0.050(5) 0.059(6) 0.042(5) 0.000(4) 0.013(4) 0.007(5)
C28 0.050(5) 0.057(6) 0.043(5) 0.000(4) 0.011(4) 0.000(5)
C29 0.043(5) 0.057(6) 0.058(6) 0.008(5) 0.019(4) 0.005(5)
C30 0.056(6) 0.047(6) 0.051(6) 0.006(5) 0.011(5) 0.001(5)
C31 0.036(5) 0.063(6) 0.060(6) 0.015(5) 0.023(4) 0.002(4)
C32 0.040(5) 0.059(6) 0.060(6) -0.004(5) 0.020(4) -0.009(5)
C33 0.045(5) 0.071(7) 0.052(6) 0.009(5) 0.023(5) 0.006(5)
C34 0.039(5) 0.043(5) 0.070(7) -0.007(5) 0.007(5) 0.007(4)
C35 0.083(9) 0.068(8) 0.067(7) 0.009(6) 0.035(7) 0.001(7)
C36 0.050(6) 0.064(7) 0.044(5) 0.001(5) 0.003(4) -0.010(5)
C37 0.062(7) 0.088(9) 0.042(5) 0.002(6) 0.018(5) -0.013(6)
C38 0.048(6) 0.065(7) 0.054(6) 0.011(5) 0.011(5) -0.008(5)
C39 0.074(8) 0.062(7) 0.050(6) 0.007(5) 0.022(5) 0.011(6)
C40 0.040(5) 0.048(6) 0.078(7) 0.002(5) 0.011(5) 0.003(4)
C41 0.046(6) 0.074(8) 0.054(6) -0.013(5) 0.017(5) 0.002(5)
C42 0.059(7) 0.082(8) 0.053(6) -0.008(6) 0.022(5) 0.009(6)
C43 0.045(6) 0.052(7) 0.093(9) -0.010(6) 0.007(6) 0.008(5)
C44 0.055(7) 0.082(9) 0.066(7) 0.017(6) 0.020(6) 0.011(6)
C45 0.070(8) 0.056(7) 0.068(7) -0.003(6) -0.001(6) 0.018(6)
C46 0.061(7) 0.090(10) 0.079(8) -0.027(8) 0.032(6) -0.022(7)
C47 0.145(17) 0.108(14) 0.082(11) -0.008(10) 0.025(11) -0.021(13)
C48 0.24(3) 0.091(15) 0.14(2) 0.043(14) -0.024(19) -0.043(18)
Pt1 0.0325(2) 0.0441(2) 0.0380(2) 0.00430(15) 0.01091(16) 0.00778(15)
Pt2 0.0369(2) 0.0526(3) 0.0562(3) 0.00346(19) 0.01338(18) 0.00040(17)

loop_
_atom_type_symbol
_atom_type_description
_atom_type_scat_dispersion_real
_atom_type_scat_dispersion_imag
_atom_type_scat_source
C C 0.0181 0.0091 'International Tables Vol C Tables 4.2.6.8 and 6.1.1.4'
H H 0.0000 0.0000 'International Tables Vol C Tables 4.2.6.8 and 6.1.1.4'
N N 0.0311 0.0180 'International Tables Vol C Tables 4.2.6.8 and 6.1.1.4'
O O 0.0492 0.0322 'International Tables Vol C Tables 4.2.6.8 and 6.1.1.4'
Pt Pt -4.5932 6.9264 'International Tables Vol C Tables 4.2.6.8 and 6.1.1.4'
Cl Cl 0.3639 0.7018 'International Tables Vol C Tables 4.2.6.8 and 6.1.1.4'

loop_
_geom_angle_atom_site_label_1
_geom_angle_atom_site_label_2
_geom_angle_atom_site_label_3
_geom_angle
_geom_angle_site_symmetry_1
_geom_angle_site_symmetry_3
_geom_angle_publ_flag
C8 O1 Pt1 124.1(6) . . ?
C22 O2 Pt1 124.7(6) . . ?
C9 N1 C6 119.2(8) . . ?
C9 N1 Pt1 124.9(7) . . ?
C6 N1 Pt1 115.6(6) . . ?
C12 O3 Pt2 121.9(7) . . ?
C16 O4 Pt2 124.6(6) . . ?
C25 O5 C44 116.3(8) . . ?
C23 O6 C41 117.9(8) . . ?
C38 N2 C21 109.6(9) . . ?
C38 N2 H1 125.2 . . ?
C21 N2 H1 125.2 . . ?
C33 N3 C13 110.3(9) . . ?
C33 N3 H2 124.8 . . ?
C13 N3 H2 124.8 . . ?
C11 N4 C30 122.0(10) . . ?
C11 N4 Pt2 115.8(8) . . ?
C30 N4 Pt2 122.2(8) . . ?
C31 C1 C18 117.8(9) . . ?
C31 C1 Pt2 128.2(7) . . ?
C18 C1 Pt2 113.8(7) . . ?
C3 C2 C5 116.8(9) . . ?
C3 C2 Pt1 128.7(7) . . ?
C5 C2 Pt1 114.5(7) . . ?
C4 C3 C2 122.4(9) . . ?
C4 C3 H3 118.8 . . ?
C2 C3 H3 118.8 . . ?
C3 C4 C23 119.9(9) . . ?
C3 C4 H4 120.1 . . ?
C23 C4 H4 120.1 . . ?
C14 C5 C2 121.8(9) . . ?
C14 C5 C6 123.7(9) . . ?
C2 C5 C6 114.5(9) . . ?
N1 C6 C15 119.8(9) . . ?
N1 C6 C5 113.7(8) . . ?
C15 C6 C5 126.5(9) . . ?
C16 C7 C12 126.2(10) . . ?
C16 C7 H5 116.9 . . ?
C12 C7 H5 116.9 . . ?
O1 C8 C17 127.4(9) . . ?
O1 C8 C13 112.6(9) . . ?
C17 C8 C13 120.0(9) . . ?
C26 C9 N1 122.7(10) . . ?
C26 C9 H6 118.7 . . ?
N1 C9 H6 118.7 . . ?
C45 N5 C34 110.1(11) . . ?
C45 N5 H7 124.9 . . ?
C34 N5 H7 124.9 . . ?
C46 C10 C24 108.8(10) . . ?
C46 C10 H8 125.6 . . ?
C24 C10 H8 125.6 . . ?
N4 C11 C20 119.2(10) . . ?
N4 C11 C18 115.5(10) . . ?
C20 C11 C18 125.3(10) . . ?
O3 C12 C7 127.5(9) . . ?
O3 C12 C34 114.2(10) . . ?
C7 C12 C34 118.2(10) . . ?
N3 C13 C27 106.9(9) . . ?
N3 C13 C8 120.6(9) . . ?
C27 C13 C8 132.5(10) . . ?
C23 C14 C5 119.6(9) . . ?
C23 C14 H9 120.2 . . ?
C5 C14 H9 120.2 . . ?
C6 C15 C19 118.9(10) . . ?
C6 C15 H10 120.6 . . ?
C19 C15 H10 120.6 . . ?
O4 C16 C7 127.0(10) . . ?
O4 C16 C24 112.8(9) . . ?
C7 C16 C24 120.3(9) . . ?
C8 C17 C22 127.2(9) . . ?
C8 C17 H11 116.4 . . ?
C22 C17 H11 116.4 . . ?
C32 C18 C1 120.1(10) . . ?
C32 C18 C11 126.1(10) . . ?
C1 C18 C11 113.7(9) . . ?
C26 C19 C15 120.1(9) . . ?
C26 C19 H12 120.0 . . ?
C15 C19 H12 120.0 . . ?
C11 C20 C35 119.0(11) . . ?
C11 C20 H13 120.5 . . ?
C35 C20 H13 120.5 . . ?
N2 C21 C28 106.6(9) . . ?
N2 C21 C22 119.7(9) . . ?
C28 C21 C22 133.7(9) . . ?
C24 N6 C37 107.7(10) . . ?
C24 N6 H14 126.1 . . ?
C37 N6 H14 126.1 . . ?
O2 C22 C17 124.4(9) . . ?
O2 C22 C21 114.8(8) . . ?
C17 C22 C21 120.8(9) . . ?
O6 C23 C14 124.6(9) . . ?
O6 C23 C4 115.8(9) . . ?
C14 C23 C4 119.6(10) . . ?
C10 C24 N6 107.7(10) . . ?
C10 C24 C16 126.3(9) . . ?
N6 C24 C16 125.8(9) . . ?
C29 C25 C32 120.0(9) . . ?
C29 C25 O5 124.2(9) . . ?
C32 C25 O5 115.8(9) . . ?
C9 C26 C19 119.2(10) . . ?
C9 C26 H15 120.4 . . ?
C19 C26 H15 120.4 . . ?
C13 C27 C42 108.0(10) . . ?
C13 C27 H16 126.0 . . ?
C42 C27 H16 126.0 . . ?
C21 C28 C36 107.6(9) . . ?
C21 C28 H17 126.2 . . ?
C36 C28 H17 126.2 . . ?
C25 C29 C31 120.5(10) . . ?
C25 C29 H18 119.7 . . ?
C31 C29 H18 119.7 . . ?
N4 C30 C39 121.9(11) . . ?
N4 C30 H19 119.1 . . ?
C39 C30 H19 119.1 . . ?
C29 C31 C1 120.8(9) . . ?
C29 C31 H20 119.6 . . ?
C1 C31 H20 119.6 . . ?
C25 C32 C18 120.7(9) . . ?
C25 C32 H21 119.7 . . ?
C18 C32 H21 119.7 . . ?
N3 C33 C42 107.6(10) . . ?
N3 C33 H22 126.2 . . ?
C42 C33 H22 126.2 . . ?
N5 C34 C40 106.5(9) . . ?
N5 C34 C12 121.2(10) . . ?
C40 C34 C12 132.2(11) . . ?
C39 C35 C20 119.9(11) . . ?
C39 C35 H23 120.1 . . ?
C20 C35 H23 120.1 . . ?
C38 C36 C28 106.8(9) . . ?
C38 C36 H24 126.6 . . ?
C28 C36 H24 126.6 . . ?
C46 C37 N6 106.4(11) . . ?
C46 C37 H25 126.8 . . ?
N6 C37 H25 126.8 . . ?
N2 C38 C36 109.4(10) . . ?
N2 C38 H26 125.3 . . ?
C36 C38 H26 125.3 . . ?
C30 C39 C35 118.0(11) . . ?
C30 C39 H27 121.0 . . ?
C35 C39 H27 121.0 . . ?
C34 C40 C43 106.8(11) . . ?
C34 C40 H28 126.6 . . ?
C43 C40 H28 126.6 . . ?
O6 C41 H29 109.5 . . ?
O6 C41 H30 109.5 . . ?
H29 C41 H30 109.5 . . ?
O6 C41 H31 109.5 . . ?
H29 C41 H31 109.5 . . ?
H30 C41 H31 109.5 . . ?
C33 C42 C27 107.2(10) . . ?
C33 C42 H32 126.4 . . ?
C27 C42 H32 126.4 . . ?
C45 C43 C40 107.0(10) . . ?
C45 C43 H33 126.5 . . ?
C40 C43 H33 126.5 . . ?
O5 C44 H34 109.5 . . ?
O5 C44 H35 109.5 . . ?
H34 C44 H35 109.5 . . ?
O5 C44 H36 109.5 . . ?
H34 C44 H36 109.5 . . ?
H35 C44 H36 109.5 . . ?
N5 C45 C43 109.6(11) . . ?
N5 C45 H37 125.2 . . ?
C43 C45 H37 125.2 . . ?
C10 C46 C37 109.3(11) . . ?
C10 C46 H38 125.4 . . ?
C37 C46 H38 125.4 . . ?
Cl3 C47 Cl4 112.7(12) . . ?
Cl3 C47 H39 109.0 . . ?
Cl4 C47 H39 109.0 . . ?
Cl3 C47 H40 109.0 . . ?
Cl4 C47 H40 109.0 . . ?
H39 C47 H40 107.8 . . ?
Cl2 C48 Cl1 114.0(14) . . ?
Cl2 C48 H41 108.8 . . ?
Cl1 C48 H41 108.8 . . ?
Cl2 C48 H42 108.8 . . ?
Cl1 C48 H42 108.8 . . ?
H41 C48 H42 107.6 . . ?
C2 Pt1 N1 81.6(4) . . ?
C2 Pt1 O1 93.2(3) . . ?
N1 Pt1 O1 174.1(3) . . ?
C2 Pt1 O2 174.9(3) . . ?
N1 Pt1 O2 93.4(3) . . ?
O1 Pt1 O2 91.7(3) . . ?
C1 Pt2 O4 91.7(3) . . ?
C1 Pt2 N4 81.1(4) . . ?
O4 Pt2 N4 172.6(3) . . ?
C1 Pt2 O3 175.8(4) . . ?
O4 Pt2 O3 92.5(3) . . ?
N4 Pt2 O3 94.8(3) . . ?

loop_
_geom_bond_atom_site_label_1
_geom_bond_atom_site_label_2
_geom_bond_distance
_geom_bond_site_symmetry_2
_geom_bond_publ_flag
Cl1 C48 1.74(2) . ?
Cl2 C48 1.74(2) . ?
Cl3 C47 1.73(2) . ?
Cl4 C47 1.75(2) . ?
O1 C8 1.304(11) . ?
O1 Pt1 2.002(6) . ?
O2 C22 1.285(11) . ?
O2 Pt1 2.081(7) . ?
N1 C9 1.357(13) . ?
N1 C6 1.381(13) . ?
N1 Pt1 1.981(8) . ?
O3 C12 1.282(13) . ?
O3 Pt2 2.102(7) . ?
O4 C16 1.304(11) . ?
O4 Pt2 2.000(7) . ?
O5 C25 1.388(11) . ?
O5 C44 1.442(14) . ?
O6 C23 1.372(12) . ?
O6 C41 1.429(13) . ?
N2 C38 1.354(14) . ?
N2 C21 1.363(12) . ?
N2 H1 0.8800 . ?
N3 C33 1.358(13) . ?
N3 C13 1.371(14) . ?
N3 H2 0.8800 . ?
N4 C11 1.332(14) . ?
N4 C30 1.355(14) . ?
N4 Pt2 2.008(9) . ?
C1 C31 1.394(14) . ?
C1 C18 1.422(14) . ?
C1 Pt2 1.986(10) . ?
C2 C3 1.391(13) . ?
C2 C5 1.406(13) . ?
C2 Pt1 1.970(10) . ?
C3 C4 1.374(14) . ?
C3 H3 0.9500 . ?
C4 C23 1.402(14) . ?
C4 H4 0.9500 . ?
C5 C14 1.394(14) . ?
C5 C6 1.445(13) . ?
C6 C15 1.394(13) . ?
C7 C16 1.383(14) . ?
C7 C12 1.411(16) . ?
C7 H5 0.9500 . ?
C8 C17 1.373(14) . ?
C8 C13 1.463(13) . ?
C9 C26 1.353(15) . ?
C9 H6 0.9500 . ?
N5 C45 1.348(14) . ?
N5 C34 1.358(15) . ?
N5 H7 0.8800 . ?
C10 C46 1.345(18) . ?
C10 C24 1.358(14) . ?
C10 H8 0.9500 . ?
C11 C20 1.401(15) . ?
C11 C18 1.448(15) . ?
C12 C34 1.470(14) . ?
C13 C27 1.373(14) . ?
C14 C23 1.380(13) . ?
C14 H9 0.9500 . ?
C15 C19 1.402(14) . ?
C15 H10 0.9500 . ?
C16 C24 1.441(15) . ?
C17 C22 1.419(13) . ?
C17 H11 0.9500 . ?
C18 C32 1.384(14) . ?
C19 C26 1.373(16) . ?
C19 H12 0.9500 . ?
C20 C35 1.423(17) . ?
C20 H13 0.9500 . ?
C21 C28 1.394(14) . ?
C21 C22 1.450(14) . ?
N6 C24 1.379(14) . ?
N6 C37 1.390(15) . ?
N6 H14 0.8800 . ?
C25 C29 1.371(14) . ?
C25 C32 1.381(15) . ?
C26 H15 0.9500 . ?
C27 C42 1.410(16) . ?
C27 H16 0.9500 . ?
C28 C36 1.407(15) . ?
C28 H17 0.9500 . ?
C29 C31 1.392(14) . ?
C29 H18 0.9500 . ?
C30 C39 1.378(16) . ?
C30 H19 0.9500 . ?
C31 H20 0.9500 . ?
C32 H21 0.9500 . ?
C33 C42 1.376(17) . ?
C33 H22 0.9500 . ?
C34 C40 1.410(15) . ?
C35 C39 1.380(18) . ?
C35 H23 0.9500 . ?
C36 C38 1.354(15) . ?
C36 H24 0.9500 . ?
C37 C46 1.373(18) . ?
C37 H25 0.9500 . ?
C38 H26 0.9500 . ?
C39 H27 0.9500 . ?
C40 C43 1.416(16) . ?
C40 H28 0.9500 . ?
C41 H29 0.9800 . ?
C41 H30 0.9800 . ?
C41 H31 0.9800 . ?
C42 H32 0.9500 . ?
C43 C45 1.350(19) . ?
C43 H33 0.9500 . ?
C44 H34 0.9800 . ?
C44 H35 0.9800 . ?
C44 H36 0.9800 . ?
C45 H37 0.9500 . ?
C46 H38 0.9500 . ?
C47 H39 0.9900 . ?
C47 H40 0.9900 . ?
C48 H41 0.9900 . ?
C48 H42 0.9900 . ?

loop_
_geom_torsion_atom_site_label_1
_geom_torsion_atom_site_label_2
_geom_torsion_atom_site_label_3
_geom_torsion_atom_site_label_4
_geom_torsion
_geom_torsion_site_symmetry_1
_geom_torsion_site_symmetry_2
_geom_torsion_site_symmetry_3
_geom_torsion_site_symmetry_4
_geom_torsion_publ_flag
C5 C2 C3 C4 1.5(14) . . . . ?
Pt1 C2 C3 C4 179.5(8) . . . . ?
C2 C3 C4 C23 -0.8(15) . . . . ?
C3 C2 C5 C14 -1.3(14) . . . . ?
Pt1 C2 C5 C14 -179.6(7) . . . . ?
C3 C2 C5 C6 -179.1(8) . . . . ?
Pt1 C2 C5 C6 2.7(11) . . . . ?
C9 N1 C6 C15 0.9(13) . . . . ?
Pt1 N1 C6 C15 176.0(7) . . . . ?
C9 N1 C6 C5 -177.6(8) . . . . ?
Pt1 N1 C6 C5 -2.4(10) . . . . ?
C14 C5 C6 N1 -177.8(9) . . . . ?
C2 C5 C6 N1 -0.1(12) . . . . ?
C14 C5 C6 C15 3.8(16) . . . . ?
C2 C5 C6 C15 -178.5(9) . . . . ?
Pt1 O1 C8 C17 -5.2(14) . . . . ?
Pt1 O1 C8 C13 174.9(6) . . . . ?
C6 N1 C9 C26 -1.3(14) . . . . ?
Pt1 N1 C9 C26 -176.0(7) . . . . ?
C30 N4 C11 C20 -1.8(15) . . . . ?
Pt2 N4 C11 C20 177.0(8) . . . . ?
C30 N4 C11 C18 179.9(9) . . . . ?
Pt2 N4 C11 C18 -1.3(11) . . . . ?
Pt2 O3 C12 C7 -2.7(15) . . . . ?
Pt2 O3 C12 C34 179.4(6) . . . . ?
C16 C7 C12 O3 -2.1(19) . . . . ?
C16 C7 C12 C34 175.6(10) . . . . ?
C33 N3 C13 C27 -0.7(12) . . . . ?
C33 N3 C13 C8 -179.5(9) . . . . ?
O1 C8 C13 N3 -18.1(13) . . . . ?
C17 C8 C13 N3 161.9(9) . . . . ?
O1 C8 C13 C27 163.4(10) . . . . ?
C17 C8 C13 C27 -16.6(17) . . . . ?
C2 C5 C14 C23 0.5(15) . . . . ?
C6 C5 C14 C23 178.0(9) . . . . ?
N1 C6 C15 C19 0.5(14) . . . . ?
C5 C6 C15 C19 178.7(9) . . . . ?
Pt2 O4 C16 C7 -6.5(16) . . . . ?
Pt2 O4 C16 C24 174.7(7) . . . . ?
C12 C7 C16 O4 7.4(19) . . . . ?
C12 C7 C16 C24 -173.8(10) . . . . ?
O1 C8 C17 C22 -1.5(17) . . . . ?
C13 C8 C17 C22 178.4(9) . . . . ?
C31 C1 C18 C32 2.2(15) . . . . ?
Pt2 C1 C18 C32 178.1(8) . . . . ?
C31 C1 C18 C11 179.3(9) . . . . ?
Pt2 C1 C18 C11 -4.8(11) . . . . ?
N4 C11 C18 C32 -179.1(10) . . . . ?
C20 C11 C18 C32 2.7(17) . . . . ?
N4 C11 C18 C1 4.0(13) . . . . ?
C20 C11 C18 C1 -174.2(10) . . . . ?
C6 C15 C19 C26 -1.4(15) . . . . ?
N4 C11 C20 C35 1.7(16) . . . . ?
C18 C11 C20 C35 179.8(11) . . . . ?
C38 N2 C21 C28 -0.6(12) . . . . ?
C38 N2 C21 C22 178.4(9) . . . . ?
Pt1 O2 C22 C17 1.6(13) . . . . ?
Pt1 O2 C22 C21 -176.4(6) . . . . ?
C8 C17 C22 O2 3.4(16) . . . . ?
C8 C17 C22 C21 -178.7(9) . . . . ?
N2 C21 C22 O2 -6.8(13) . . . . ?
C28 C21 C22 O2 171.8(11) . . . . ?
N2 C21 C22 C17 175.1(9) . . . . ?
C28 C21 C22 C17 -6.2(17) . . . . ?
C41 O6 C23 C14 8.5(16) . . . . ?
C41 O6 C23 C4 -170.8(10) . . . . ?
C5 C14 C23 O6 -179.0(9) . . . . ?
C5 C14 C23 C4 0.3(15) . . . . ?
C3 C4 C23 O6 179.2(9) . . . . ?
C3 C4 C23 C14 -0.1(15) . . . . ?
C46 C10 C24 N6 -0.9(14) . . . . ?
C46 C10 C24 C16 175.7(11) . . . . ?
C37 N6 C24 C10 0.6(13) . . . . ?
C37 N6 C24 C16 -175.9(11) . . . . ?
O4 C16 C24 C10 -170.2(11) . . . . ?
C7 C16 C24 C10 10.8(18) . . . . ?
O4 C16 C24 N6 5.7(16) . . . . ?
C7 C16 C24 N6 -173.3(11) . . . . ?
C44 O5 C25 C29 3.8(16) . . . . ?
C44 O5 C25 C32 -175.0(10) . . . . ?
N1 C9 C26 C19 0.4(16) . . . . ?
C15 C19 C26 C9 1.0(15) . . . . ?
N3 C13 C27 C42 1.4(12) . . . . ?
C8 C13 C27 C42 180.0(11) . . . . ?
N2 C21 C28 C36 0.5(12) . . . . ?
C22 C21 C28 C36 -178.3(10) . . . . ?
C32 C25 C29 C31 -2.5(17) . . . . ?
O5 C25 C29 C31 178.8(10) . . . . ?
C11 N4 C30 C39 1.3(17) . . . . ?
Pt2 N4 C30 C39 -177.5(9) . . . . ?
C25 C29 C31 C1 2.1(18) . . . . ?
C18 C1 C31 C29 -1.9(16) . . . . ?
Pt2 C1 C31 C29 -177.1(8) . . . . ?
C29 C25 C32 C18 2.8(17) . . . . ?
O5 C25 C32 C18 -178.4(9) . . . . ?
C1 C18 C32 C25 -2.7(16) . . . . ?
C11 C18 C32 C25 -179.4(10) . . . . ?
C13 N3 C33 C42 -0.3(12) . . . . ?
C45 N5 C34 C40 -1.6(13) . . . . ?
C45 N5 C34 C12 -177.7(10) . . . . ?
O3 C12 C34 N5 -0.8(15) . . . . ?
C7 C12 C34 N5 -178.9(10) . . . . ?
O3 C12 C34 C40 -175.7(11) . . . . ?
C7 C12 C34 C40 6.2(18) . . . . ?
C11 C20 C35 C39 -1.0(19) . . . . ?
C21 C28 C36 C38 -0.2(13) . . . . ?
C24 N6 C37 C46 -0.2(14) . . . . ?
C21 N2 C38 C36 0.5(13) . . . . ?
C28 C36 C38 N2 -0.2(14) . . . . ?
N4 C30 C39 C35 -0.5(18) . . . . ?
C20 C35 C39 C30 0(2) . . . . ?
N5 C34 C40 C43 0.7(12) . . . . ?
C12 C34 C40 C43 176.2(11) . . . . ?
N3 C33 C42 C27 1.1(13) . . . . ?
C13 C27 C42 C33 -1.5(13) . . . . ?
C34 C40 C43 C45 0.5(13) . . . . ?
C34 N5 C45 C43 2.0(14) . . . . ?
C40 C43 C45 N5 -1.5(14) . . . . ?
C24 C10 C46 C37 0.8(15) . . . . ?
N6 C37 C46 C10 -0.4(15) . . . . ?
